data_7251788
loop_
_publ_author_name
'Konno, Ryunosuke'
'Fujita, Manami'
'Maekawa, Rima'
'Masu, Hyuma'
'Katagiri, Kosuke'

_publ_section_title
;
 Preparation of phosphine oxides with anthrylphenyl, pyrenylphenyl,
 anthrylethynyl, and pyrenylethynyl groups: luminescence properties and
 conformational polymorphs
;
_journal_issue 15
_journal_name_full CrystEngComm
_journal_page_first 2455
_journal_page_last 2467
_journal_paper_doi 10.1039/D5CE00837A
_journal_volume 28
_journal_year 2026
_chemical_formula_moiety 'C32 H23 O P'
_chemical_formula_sum 'C32 H23 O P'
_chemical_formula_weight 454.47
_space_group_crystal_system monoclinic
_space_group_IT_number 14
_space_group_name_Hall '-P 2yn'
_space_group_name_H-M_alt 'P 1 21/n 1'
_atom_sites_solution_hydrogens geom
_atom_sites_solution_primary direct
_audit_creation_date 2024-11-19
_audit_creation_method
;
Olex2 1.5
(compiled 2024.01.12 svn.r2f8d729c for OlexSys, GUI svn.r6928)
;
_audit_update_record
;
2025-03-19 deposited with the CCDC.	2026-03-11 downloaded from the CCDC.
;
_cell_angle_alpha 90
_cell_angle_beta 115.374(2)
_cell_angle_gamma 90
_cell_formula_units_Z 4
_cell_length_a 9.66347(14)
_cell_length_b 27.2681(3)
_cell_length_c 9.86176(18)
_cell_measurement_reflns_used 7181
_cell_measurement_temperature 173
_cell_measurement_theta_max 76.9550
_cell_measurement_theta_min 5.3270
_cell_volume 2347.93(7)
_computing_cell_refinement 'CrysAlisPro 1.171.39.46 (Rigaku OD, 2018)'
_computing_data_collection 'CrysAlisPro 1.171.39.46 (Rigaku OD, 2018)'
_computing_data_reduction 'CrysAlisPro 1.171.39.46 (Rigaku OD, 2018)'
_computing_molecular_graphics 'Olex2 1.5 (Dolomanov et al., 2009)'
_computing_publication_material 'Olex2 1.5 (Dolomanov et al., 2009)'
_computing_structure_refinement 'SHELXL 2018/3 (Sheldrick, 2015)'
_computing_structure_solution 'ShelXT (Sheldrick, 2015)'
_diffrn_ambient_temperature 173
_diffrn_detector 'CCD plate'
_diffrn_measured_fraction_theta_full 1.000
_diffrn_measured_fraction_theta_max 0.963
_diffrn_measurement_details
;
List of Runs (angles in degrees, time in seconds):

  # Type    Start    End  Width  t~exp~   \w     \q     \k     \f   Frames
#--------------------------------------------------------------------------
  1  \w     28.00  71.00   0.50    2.35    --    0.00  57.00   0.00   86
  2  \w     34.00  77.00   0.50    2.35    --    0.00  57.00 120.00   86
  3  \w    -22.00  31.00   0.50    2.35    --    0.00  57.00 120.00  106
  4  \w    -20.00  21.00   0.50    2.35    --    0.00  57.00   0.00   82
  5  \w     61.00 128.00   0.50    9.39    --  101.00 -61.00 -90.00  134
  6  \w     73.00 146.00   0.50    9.39    --  101.00  61.00 150.00  146
  7  \w     13.00  55.00   0.50    9.39    --  101.00 -77.00 -60.00   84
  8  \w    124.00 160.00   0.50    9.39    --  101.00  61.00  60.00   72
  9  \w     78.00 116.00   0.50    9.39    --  101.00  61.00  60.00   76
 10  \w     62.00 131.00   0.50    9.39    --  101.00 -77.00 -60.00  138
 11  \w     75.00 190.00   0.50    9.39    --  101.00  61.00  90.00  230
 12  \w     64.00  92.00   0.50    9.39    --  101.00 -30.00  30.00   56
 13  \w    118.00 183.00   0.50    9.39    --  101.00  45.00 150.00  130
 14  \w     90.00 115.00   0.50    9.39    --  101.00 -61.00-180.00   50
 15  \w     17.00  42.00   0.50    9.39    --  101.00 -30.00  30.00   50
;
_diffrn_measurement_device 'four-circle diffractometer'
_diffrn_measurement_device_type 'XtaLAB AFC12 (RINC): Kappa dual home/near'
_diffrn_measurement_method '\w scans'
_diffrn_orient_matrix_type 'CrysAlisPro convention (1999,Acta A55,543-557)'
_diffrn_orient_matrix_UB_11 0.0318245000
_diffrn_orient_matrix_UB_12 0.0522074000
_diffrn_orient_matrix_UB_13 -0.0392959000
_diffrn_orient_matrix_UB_21 0.1703328000
_diffrn_orient_matrix_UB_22 -0.0131082000
_diffrn_orient_matrix_UB_23 0.0528683000
_diffrn_orient_matrix_UB_31 -0.0332877000
_diffrn_orient_matrix_UB_32 -0.0171609000
_diffrn_orient_matrix_UB_33 -0.1598564000
_diffrn_radiation_monochromator mirror
_diffrn_radiation_probe x-ray
_diffrn_radiation_type 'Cu K\a'
_diffrn_radiation_wavelength 1.54184
_diffrn_reflns_av_R_equivalents 0.0285
_diffrn_reflns_av_unetI/netI 0.0329
_diffrn_reflns_Laue_measured_fraction_full 1.000
_diffrn_reflns_Laue_measured_fraction_max 0.963
_diffrn_reflns_limit_h_max 12
_diffrn_reflns_limit_h_min -12
_diffrn_reflns_limit_k_max 34
_diffrn_reflns_limit_k_min -26
_diffrn_reflns_limit_l_max 11
_diffrn_reflns_limit_l_min -12
_diffrn_reflns_number 13374
_diffrn_reflns_point_group_measured_fraction_full 1.000
_diffrn_reflns_point_group_measured_fraction_max 0.963
_diffrn_reflns_theta_full 67.684
_diffrn_reflns_theta_max 77.239
_diffrn_reflns_theta_min 5.222
_diffrn_source 'micro-focus sealed X-ray tube'
_diffrn_source_type 'Rigaku (Cu) X-ray Source'
_exptl_absorpt_coefficient_mu 1.205
_exptl_absorpt_correction_T_max 1.00000
_exptl_absorpt_correction_T_min 0.88341
_exptl_absorpt_correction_type multi-scan
_exptl_absorpt_process_details
;
CrysAlisPro 1.171.39.46 (Rigaku Oxford Diffraction, 2018)
Empirical absorption correction using spherical harmonics,
 implemented in SCALE3 ABSPACK scaling algorithm.
;
_exptl_crystal_colour 'clear colourless'
_exptl_crystal_colour_lustre clear
_exptl_crystal_colour_primary colourless
_exptl_crystal_density_diffrn 1.286
_exptl_crystal_description plate
_exptl_crystal_F_000 952
_exptl_crystal_preparation Luminescent
_exptl_crystal_size_max 0.25
_exptl_crystal_size_mid 0.1
_exptl_crystal_size_min 0.02
_refine_diff_density_max 0.300
_refine_diff_density_min -0.405
_refine_diff_density_rms 0.040
_refine_ls_extinction_method none
_refine_ls_goodness_of_fit_ref 1.059
_refine_ls_hydrogen_treatment constr
_refine_ls_matrix_type full
_refine_ls_number_parameters 307
_refine_ls_number_reflns 4795
_refine_ls_number_restraints 0
_refine_ls_restrained_S_all 1.059
_refine_ls_R_factor_all 0.0398
_refine_ls_R_factor_gt 0.0361
_refine_ls_shift/su_max 0.000
_refine_ls_shift/su_mean 0.000
_refine_ls_structure_factor_coef Fsqd
_refine_ls_weighting_details 'w=1/[\s^2^(Fo^2^)+(0.0370P)^2^+0.9338P] where P=(Fo^2^+2Fc^2^)/3'
_refine_ls_weighting_scheme calc
_refine_ls_wR_factor_gt 0.0929
_refine_ls_wR_factor_ref 0.0952
_reflns_Friedel_coverage 0.000
_reflns_number_gt 4340
_reflns_number_total 4795
_reflns_threshold_expression 'I > 2\s(I)'
_cod_data_source_file d5ce00837a2.cif
_cod_data_source_block exp_1600
_cod_depositor_comments 'Adding full bibliography for 7251788--7251793.cif.'
_cod_original_cell_volume 2347.92(7)
_cod_database_code 7251788
_shelx_shelxl_version_number 2018/3
_chemical_oxdiff_formula C32H23OP
_shelx_space_group_comment
;
The symmetry employed for this shelxl refinement is uniquely defined
by the following loop, which should always be used as a source of
symmetry information in preference to the above space-group names.
They are only intended as comments.
;
_reflns_odcompleteness_completeness 99.95
_reflns_odcompleteness_iscentric 1
_reflns_odcompleteness_theta 68.13
_olex2_refinement_description
;
1. Fixed Uiso
 At 1.2 times of:
  All C(H) groups
2.a Aromatic/amide H refined with riding coordinates:
 C26(H26), C14(H14), C6(H6), C5(H5), C9(H9), C22(H22), C2(H2), C19(H19),
 C3(H3), C10(H10), C32(H32), C16(H16), C12(H12), C11(H11), C17(H17), C24(H24),
 C31(H31), C23(H23), C28(H28), C25(H25), C30(H30), C18(H18), C29(H29)
;
_olex2_exptl_crystal_mounting_method loop
_olex2_submission_special_instructions 'No special instructions were received'
_oxdiff_exptl_absorpt_empirical_details
;
Empirical correction (ABSPACK) includes:
- Absorption correction using spherical harmonics
- Frame scaling
;
_oxdiff_exptl_absorpt_empirical_full_max 1.187
_oxdiff_exptl_absorpt_empirical_full_min 0.724

loop_
_space_group_symop_operation_xyz
'x, y, z'
'-x+1/2, y+1/2, -z+1/2'
'-x, -y, -z'
'x-1/2, -y-1/2, z-1/2'

loop_
_atom_site_label
_atom_site_type_symbol
_atom_site_fract_x
_atom_site_fract_y
_atom_site_fract_z
_atom_site_U_iso_or_equiv
_atom_site_adp_type
_atom_site_occupancy
_atom_site_site_symmetry_order
_atom_site_calc_flag
_atom_site_refinement_flags_posn
_atom_site_refinement_flags_adp
_atom_site_refinement_flags_occupancy
_atom_site_disorder_assembly
_atom_site_disorder_group
P1 P 0.75852(4) 0.40348(2) 0.64946(4) 0.02430(10) Uani 1 1 d . . . . .
O1 O 0.69659(12) 0.41529(4) 0.48736(11) 0.0331(2) Uani 1 1 d . . . . .
C7 C 0.46886(15) 0.21353(5) 0.72778(15) 0.0251(3) Uani 1 1 d . . . . .
C21 C 0.70822(15) 0.44880(5) 0.75416(15) 0.0259(3) Uani 1 1 d . . . . .
C15 C 0.23488(15) 0.17344(5) 0.71263(15) 0.0273(3) Uani 1 1 d . . . . .
C4 C 0.54993(14) 0.25876(5) 0.71549(15) 0.0249(3) Uani 1 1 d . . . . .
C27 C 0.96406(15) 0.39651(5) 0.73496(16) 0.0268(3) Uani 1 1 d . . . . .
C8 C 0.54531(15) 0.16803(5) 0.76199(15) 0.0259(3) Uani 1 1 d . . . . .
C13 C 0.46215(16) 0.12453(5) 0.76307(15) 0.0273(3) Uani 1 1 d . . . . .
C20 C 0.31468(15) 0.21705(5) 0.70441(15) 0.0262(3) Uani 1 1 d . . . . .
C26 C 0.80370(17) 0.46480(5) 0.89795(17) 0.0336(3) Uani 1 1 d . . . . .
H26 H 0.904494 0.451996 0.948182 0.040 Uiso 1 1 calc R U . . .
C14 C 0.30957(16) 0.12830(5) 0.73922(15) 0.0293(3) Uani 1 1 d . . . . .
H14 H 0.255269 0.099463 0.741117 0.035 Uiso 1 1 calc R U . . .
C6 C 0.65174(16) 0.30903(5) 0.57811(16) 0.0290(3) Uani 1 1 d . . . . .
H6 H 0.675548 0.313276 0.494845 0.035 Uiso 1 1 calc R U . . .
C1 C 0.68354(14) 0.34653(5) 0.68328(15) 0.0242(3) Uani 1 1 d . . . . .
C5 C 0.58566(16) 0.26561(5) 0.59404(16) 0.0293(3) Uani 1 1 d . . . . .
H5 H 0.564552 0.240309 0.521625 0.035 Uiso 1 1 calc R U . . .
C9 C 0.70579(16) 0.16328(5) 0.80070(16) 0.0305(3) Uani 1 1 d . . . . .
H9 H 0.764182 0.191775 0.805234 0.037 Uiso 1 1 calc R U . . .
C22 C 0.56058(16) 0.46824(5) 0.68171(17) 0.0325(3) Uani 1 1 d . . . . .
H22 H 0.494784 0.457558 0.583264 0.039 Uiso 1 1 calc R U . . .
C2 C 0.65118(16) 0.33935(5) 0.80664(15) 0.0286(3) Uani 1 1 d . . . . .
H2 H 0.674493 0.364336 0.880327 0.034 Uiso 1 1 calc R U . . .
C19 C 0.23186(17) 0.26231(5) 0.67026(17) 0.0322(3) Uani 1 1 d . . . . .
H19 H 0.281042 0.291393 0.660656 0.039 Uiso 1 1 calc R U . . .
C3 C 0.58502(16) 0.29583(5) 0.82214(16) 0.0286(3) Uani 1 1 d . . . . .
H3 H 0.563387 0.291268 0.906616 0.034 Uiso 1 1 calc R U . . .
C10 C 0.77579(17) 0.11872(6) 0.83101(17) 0.0350(3) Uani 1 1 d . . . . .
H10 H 0.882392 0.116530 0.857478 0.042 Uiso 1 1 calc R U . . .
C32 C 1.04403(16) 0.37377(5) 0.87307(17) 0.0319(3) Uani 1 1 d . . . . .
H32 H 0.991017 0.362875 0.929358 0.038 Uiso 1 1 calc R U . . .
C16 C 0.07996(16) 0.17766(6) 0.69212(16) 0.0330(3) Uani 1 1 d . . . . .
H16 H 0.026735 0.149134 0.698699 0.040 Uiso 1 1 calc R U . . .
C12 C 0.53994(18) 0.07842(5) 0.79161(17) 0.0335(3) Uani 1 1 d . . . . .
H12 H 0.484802 0.049253 0.788231 0.040 Uiso 1 1 calc R U . . .
C11 C 0.69108(19) 0.07547(6) 0.82348(17) 0.0369(3) Uani 1 1 d . . . . .
H11 H 0.740173 0.044398 0.840751 0.044 Uiso 1 1 calc R U . . .
C17 C 0.00702(17) 0.22171(6) 0.66335(17) 0.0369(3) Uani 1 1 d . . . . .
H17 H -0.095740 0.223745 0.651352 0.044 Uiso 1 1 calc R U . . .
C24 C 0.60470(19) 0.51824(6) 0.89539(19) 0.0385(3) Uani 1 1 d . . . . .
H24 H 0.569337 0.541747 0.944367 0.046 Uiso 1 1 calc R U . . .
C31 C 1.20091(18) 0.36696(6) 0.92871(19) 0.0381(3) Uani 1 1 d . . . . .
H31 H 1.255443 0.351790 1.023650 0.046 Uiso 1 1 calc R U . . .
C23 C 0.50941(18) 0.50292(6) 0.75216(19) 0.0376(3) Uani 1 1 d . . . . .
H23 H 0.409105 0.516109 0.702091 0.045 Uiso 1 1 calc R U . . .
C28 C 1.04327(18) 0.41213(6) 0.65338(18) 0.0367(3) Uani 1 1 d . . . . .
H28 H 0.989805 0.427785 0.559063 0.044 Uiso 1 1 calc R U . . .
C25 C 0.75154(19) 0.49954(6) 0.96814(18) 0.0392(4) Uani 1 1 d . . . . .
H25 H 0.816869 0.510505 1.066388 0.047 Uiso 1 1 calc R U . . .
C30 C 1.27796(18) 0.38217(6) 0.8465(2) 0.0416(4) Uani 1 1 d . . . . .
H30 H 1.385245 0.376988 0.884345 0.050 Uiso 1 1 calc R U . . .
C18 C 0.08363(17) 0.26451(6) 0.65123(18) 0.0373(3) Uani 1 1 d . . . . .
H18 H 0.031366 0.295064 0.629630 0.045 Uiso 1 1 calc R U . . .
C29 C 1.20024(19) 0.40482(7) 0.7099(2) 0.0445(4) Uani 1 1 d . . . . .
H29 H 1.254089 0.415462 0.654115 0.053 Uiso 1 1 calc R U . . .

loop_
_atom_site_aniso_label
_atom_site_aniso_U_11
_atom_site_aniso_U_22
_atom_site_aniso_U_33
_atom_site_aniso_U_23
_atom_site_aniso_U_13
_atom_site_aniso_U_12
P1 0.02466(17) 0.02275(17) 0.02542(18) 0.00239(12) 0.01066(14) -0.00026(12)
O1 0.0366(5) 0.0340(5) 0.0274(5) 0.0056(4) 0.0125(4) 0.0022(4)
C7 0.0262(6) 0.0241(6) 0.0260(6) -0.0027(5) 0.0120(5) -0.0029(5)
C21 0.0267(6) 0.0204(6) 0.0310(7) 0.0037(5) 0.0128(6) -0.0012(5)
C15 0.0262(7) 0.0330(7) 0.0230(6) -0.0021(5) 0.0109(5) -0.0054(5)
C4 0.0210(6) 0.0234(6) 0.0295(7) 0.0003(5) 0.0101(5) -0.0002(5)
C27 0.0258(6) 0.0238(6) 0.0322(7) -0.0018(5) 0.0137(6) -0.0016(5)
C8 0.0278(7) 0.0262(6) 0.0253(6) -0.0017(5) 0.0127(5) -0.0017(5)
C13 0.0317(7) 0.0258(7) 0.0239(6) -0.0013(5) 0.0114(5) -0.0023(5)
C20 0.0263(6) 0.0273(7) 0.0255(6) -0.0040(5) 0.0116(5) -0.0029(5)
C26 0.0315(7) 0.0300(7) 0.0336(7) -0.0005(6) 0.0086(6) 0.0044(6)
C14 0.0317(7) 0.0278(7) 0.0275(7) 0.0003(5) 0.0120(6) -0.0081(6)
C6 0.0335(7) 0.0291(7) 0.0287(7) -0.0014(5) 0.0174(6) -0.0020(6)
C1 0.0218(6) 0.0231(6) 0.0265(6) 0.0014(5) 0.0090(5) 0.0004(5)
C5 0.0344(7) 0.0253(7) 0.0315(7) -0.0057(5) 0.0171(6) -0.0026(6)
C9 0.0291(7) 0.0312(7) 0.0330(7) 0.0001(6) 0.0149(6) -0.0009(6)
C22 0.0281(7) 0.0307(7) 0.0355(8) 0.0017(6) 0.0105(6) 0.0001(6)
C2 0.0325(7) 0.0277(7) 0.0277(7) -0.0045(5) 0.0147(6) -0.0057(6)
C19 0.0293(7) 0.0283(7) 0.0388(8) -0.0066(6) 0.0142(6) -0.0020(6)
C3 0.0321(7) 0.0297(7) 0.0269(7) -0.0023(5) 0.0154(6) -0.0052(6)
C10 0.0314(7) 0.0387(8) 0.0359(8) 0.0012(6) 0.0155(6) 0.0069(6)
C32 0.0291(7) 0.0308(7) 0.0361(8) 0.0033(6) 0.0143(6) 0.0031(6)
C16 0.0262(7) 0.0437(8) 0.0296(7) -0.0018(6) 0.0125(6) -0.0082(6)
C12 0.0421(8) 0.0247(7) 0.0310(7) -0.0009(6) 0.0130(6) -0.0020(6)
C11 0.0447(9) 0.0285(7) 0.0355(8) -0.0007(6) 0.0153(7) 0.0095(6)
C17 0.0246(7) 0.0516(9) 0.0370(8) -0.0065(7) 0.0156(6) -0.0021(6)
C24 0.0429(9) 0.0294(7) 0.0487(9) -0.0036(7) 0.0248(7) 0.0033(6)
C31 0.0310(7) 0.0385(8) 0.0406(8) -0.0015(7) 0.0112(7) 0.0062(6)
C23 0.0311(7) 0.0332(8) 0.0490(9) 0.0028(7) 0.0177(7) 0.0057(6)
C28 0.0349(8) 0.0438(9) 0.0345(8) -0.0010(7) 0.0177(7) -0.0072(7)
C25 0.0428(9) 0.0364(8) 0.0342(8) -0.0069(6) 0.0126(7) 0.0018(7)
C30 0.0265(7) 0.0481(9) 0.0501(10) -0.0157(8) 0.0162(7) 0.0000(7)
C18 0.0303(7) 0.0380(8) 0.0429(8) -0.0094(7) 0.0151(7) 0.0037(6)
C29 0.0371(8) 0.0576(11) 0.0486(10) -0.0104(8) 0.0277(8) -0.0105(8)

loop_
_atom_type_symbol
_atom_type_description
_atom_type_scat_dispersion_real
_atom_type_scat_dispersion_imag
_atom_type_scat_source
C C 0.0181 0.0091 'International Tables Vol C Tables 4.2.6.8 and 6.1.1.4'
H H 0.0000 0.0000 'International Tables Vol C Tables 4.2.6.8 and 6.1.1.4'
O O 0.0492 0.0322 'International Tables Vol C Tables 4.2.6.8 and 6.1.1.4'
P P 0.2955 0.4335 'International Tables Vol C Tables 4.2.6.8 and 6.1.1.4'

loop_
_geom_angle_atom_site_label_1
_geom_angle_atom_site_label_2
_geom_angle_atom_site_label_3
_geom_angle
_geom_angle_site_symmetry_1
_geom_angle_site_symmetry_3
_geom_angle_publ_flag
O1 P1 C21 112.63(6) . . ?
O1 P1 C27 112.43(6) . . ?
O1 P1 C1 112.20(6) . . ?
C27 P1 C21 108.48(6) . . ?
C1 P1 C21 104.81(6) . . ?
C1 P1 C27 105.78(6) . . ?
C8 C7 C4 120.46(12) . . ?
C8 C7 C20 120.53(12) . . ?
C20 C7 C4 119.01(12) . . ?
C26 C21 P1 125.09(11) . . ?
C26 C21 C22 119.24(13) . . ?
C22 C21 P1 115.67(11) . . ?
C14 C15 C20 119.59(12) . . ?
C14 C15 C16 121.68(13) . . ?
C16 C15 C20 118.73(13) . . ?
C5 C4 C7 120.80(12) . . ?
C3 C4 C7 120.31(12) . . ?
C3 C4 C5 118.83(12) . . ?
C32 C27 P1 122.88(10) . . ?
C32 C27 C28 119.30(13) . . ?
C28 C27 P1 117.71(11) . . ?
C7 C8 C13 119.45(12) . . ?
C7 C8 C9 122.62(12) . . ?
C9 C8 C13 117.90(12) . . ?
C14 C13 C8 119.52(12) . . ?
C14 C13 C12 121.82(13) . . ?
C12 C13 C8 118.65(13) . . ?
C7 C20 C15 119.28(12) . . ?
C7 C20 C19 122.86(12) . . ?
C19 C20 C15 117.84(12) . . ?
C21 C26 H26 120.0 . . ?
C25 C26 C21 119.91(14) . . ?
C25 C26 H26 120.0 . . ?
C15 C14 C13 121.47(12) . . ?
C15 C14 H14 119.3 . . ?
C13 C14 H14 119.3 . . ?
C1 C6 H6 119.7 . . ?
C5 C6 H6 119.7 . . ?
C5 C6 C1 120.53(12) . . ?
C6 C1 P1 118.16(10) . . ?
C2 C1 P1 122.71(10) . . ?
C2 C1 C6 119.09(12) . . ?
C4 C5 H5 119.7 . . ?
C6 C5 C4 120.51(12) . . ?
C6 C5 H5 119.7 . . ?
C8 C9 H9 119.4 . . ?
C10 C9 C8 121.20(13) . . ?
C10 C9 H9 119.4 . . ?
C21 C22 H22 119.7 . . ?
C23 C22 C21 120.56(14) . . ?
C23 C22 H22 119.7 . . ?
C1 C2 H2 119.9 . . ?
C3 C2 C1 120.18(13) . . ?
C3 C2 H2 119.9 . . ?
C20 C19 H19 119.4 . . ?
C18 C19 C20 121.27(14) . . ?
C18 C19 H19 119.4 . . ?
C4 C3 H3 119.6 . . ?
C2 C3 C4 120.84(12) . . ?
C2 C3 H3 119.6 . . ?
C9 C10 H10 119.7 . . ?
C9 C10 C11 120.63(14) . . ?
C11 C10 H10 119.7 . . ?
C27 C32 H32 119.9 . . ?
C31 C32 C27 120.12(14) . . ?
C31 C32 H32 119.9 . . ?
C15 C16 H16 119.4 . . ?
C17 C16 C15 121.29(14) . . ?
C17 C16 H16 119.4 . . ?
C13 C12 H12 119.3 . . ?
C11 C12 C13 121.36(14) . . ?
C11 C12 H12 119.3 . . ?
C10 C11 H11 119.9 . . ?
C12 C11 C10 120.10(14) . . ?
C12 C11 H11 119.9 . . ?
C16 C17 H17 119.9 . . ?
C16 C17 C18 120.22(13) . . ?
C18 C17 H17 119.9 . . ?
C23 C24 H24 119.8 . . ?
C23 C24 C25 120.36(14) . . ?
C25 C24 H24 119.8 . . ?
C32 C31 H31 119.9 . . ?
C30 C31 C32 120.10(15) . . ?
C30 C31 H31 119.9 . . ?
C22 C23 H23 120.1 . . ?
C24 C23 C22 119.71(14) . . ?
C24 C23 H23 120.1 . . ?
C27 C28 H28 120.0 . . ?
C29 C28 C27 120.04(15) . . ?
C29 C28 H28 120.0 . . ?
C26 C25 H25 119.9 . . ?
C24 C25 C26 120.21(15) . . ?
C24 C25 H25 119.9 . . ?
C31 C30 H30 119.8 . . ?
C29 C30 C31 120.34(14) . . ?
C29 C30 H30 119.8 . . ?
C19 C18 C17 120.60(14) . . ?
C19 C18 H18 119.7 . . ?
C17 C18 H18 119.7 . . ?
C28 C29 H29 120.0 . . ?
C30 C29 C28 120.10(15) . . ?
C30 C29 H29 120.0 . . ?

loop_
_geom_bond_atom_site_label_1
_geom_bond_atom_site_label_2
_geom_bond_distance
_geom_bond_site_symmetry_2
_geom_bond_publ_flag
P1 O1 1.4824(10) . ?
P1 C21 1.8054(14) . ?
P1 C27 1.8047(14) . ?
P1 C1 1.8039(13) . ?
C7 C4 1.4936(18) . ?
C7 C8 1.4090(19) . ?
C7 C20 1.4098(18) . ?
C21 C26 1.390(2) . ?
C21 C22 1.3977(19) . ?
C15 C20 1.4382(19) . ?
C15 C14 1.394(2) . ?
C15 C16 1.4268(19) . ?
C4 C5 1.3939(19) . ?
C4 C3 1.3919(19) . ?
C27 C32 1.391(2) . ?
C27 C28 1.394(2) . ?
C8 C13 1.4355(18) . ?
C8 C9 1.4353(19) . ?
C13 C14 1.394(2) . ?
C13 C12 1.429(2) . ?
C20 C19 1.4305(19) . ?
C26 H26 0.9500 . ?
C26 C25 1.389(2) . ?
C14 H14 0.9500 . ?
C6 H6 0.9500 . ?
C6 C1 1.3938(19) . ?
C6 C5 1.3859(19) . ?
C1 C2 1.3937(18) . ?
C5 H5 0.9500 . ?
C9 H9 0.9500 . ?
C9 C10 1.360(2) . ?
C22 H22 0.9500 . ?
C22 C23 1.384(2) . ?
C2 H2 0.9500 . ?
C2 C3 1.3872(19) . ?
C19 H19 0.9500 . ?
C19 C18 1.364(2) . ?
C3 H3 0.9500 . ?
C10 H10 0.9500 . ?
C10 C11 1.419(2) . ?
C32 H32 0.9500 . ?
C32 C31 1.386(2) . ?
C16 H16 0.9500 . ?
C16 C17 1.360(2) . ?
C12 H12 0.9500 . ?
C12 C11 1.358(2) . ?
C11 H11 0.9500 . ?
C17 H17 0.9500 . ?
C17 C18 1.414(2) . ?
C24 H24 0.9500 . ?
C24 C23 1.379(2) . ?
C24 C25 1.384(2) . ?
C31 H31 0.9500 . ?
C31 C30 1.379(2) . ?
C23 H23 0.9500 . ?
C28 H28 0.9500 . ?
C28 C29 1.388(2) . ?
C25 H25 0.9500 . ?
C30 H30 0.9500 . ?
C30 C29 1.376(3) . ?
C18 H18 0.9500 . ?
C29 H29 0.9500 . ?

loop_
_geom_torsion_atom_site_label_1
_geom_torsion_atom_site_label_2
_geom_torsion_atom_site_label_3
_geom_torsion_atom_site_label_4
_geom_torsion
_geom_torsion_site_symmetry_1
_geom_torsion_site_symmetry_2
_geom_torsion_site_symmetry_3
_geom_torsion_site_symmetry_4
_geom_torsion_publ_flag
P1 C21 C26 C25 -179.23(12) . . . . ?
P1 C21 C22 C23 179.39(11) . . . . ?
P1 C27 C32 C31 176.18(11) . . . . ?
P1 C27 C28 C29 -175.97(12) . . . . ?
P1 C1 C2 C3 176.10(11) . . . . ?
O1 P1 C21 C26 -142.06(12) . . . . ?
O1 P1 C21 C22 38.35(12) . . . . ?
O1 P1 C27 C32 -163.36(11) . . . . ?
O1 P1 C27 C28 12.63(13) . . . . ?
O1 P1 C1 C6 33.62(13) . . . . ?
O1 P1 C1 C2 -143.94(11) . . . . ?
C7 C4 C5 C6 175.71(13) . . . . ?
C7 C4 C3 C2 -175.73(13) . . . . ?
C7 C8 C13 C14 -3.84(19) . . . . ?
C7 C8 C13 C12 177.33(12) . . . . ?
C7 C8 C9 C10 -179.03(13) . . . . ?
C7 C20 C19 C18 -178.70(14) . . . . ?
C21 P1 C27 C32 71.40(13) . . . . ?
C21 P1 C27 C28 -112.60(12) . . . . ?
C21 P1 C1 C6 156.15(11) . . . . ?
C21 P1 C1 C2 -21.41(13) . . . . ?
C21 C26 C25 C24 0.1(2) . . . . ?
C21 C22 C23 C24 -0.3(2) . . . . ?
C15 C20 C19 C18 2.3(2) . . . . ?
C15 C16 C17 C18 0.8(2) . . . . ?
C4 C7 C8 C13 -175.74(12) . . . . ?
C4 C7 C8 C9 6.2(2) . . . . ?
C4 C7 C20 C15 178.56(12) . . . . ?
C4 C7 C20 C19 -0.5(2) . . . . ?
C27 P1 C21 C26 -16.95(14) . . . . ?
C27 P1 C21 C22 163.47(10) . . . . ?
C27 P1 C1 C6 -89.31(12) . . . . ?
C27 P1 C1 C2 93.13(12) . . . . ?
C27 C32 C31 C30 -0.8(2) . . . . ?
C27 C28 C29 C30 0.0(2) . . . . ?
C8 C7 C4 C5 71.62(18) . . . . ?
C8 C7 C4 C3 -111.26(15) . . . . ?
C8 C7 C20 C15 -1.3(2) . . . . ?
C8 C7 C20 C19 179.64(13) . . . . ?
C8 C13 C14 C15 0.7(2) . . . . ?
C8 C13 C12 C11 2.7(2) . . . . ?
C8 C9 C10 C11 0.7(2) . . . . ?
C13 C8 C9 C10 2.9(2) . . . . ?
C13 C12 C11 C10 0.9(2) . . . . ?
C20 C7 C4 C5 -108.28(15) . . . . ?
C20 C7 C4 C3 68.85(17) . . . . ?
C20 C7 C8 C13 4.1(2) . . . . ?
C20 C7 C8 C9 -173.93(12) . . . . ?
C20 C15 C14 C13 2.2(2) . . . . ?
C20 C15 C16 C17 0.8(2) . . . . ?
C20 C19 C18 C17 -0.6(2) . . . . ?
C26 C21 C22 C23 -0.2(2) . . . . ?
C14 C15 C20 C7 -1.84(19) . . . . ?
C14 C15 C20 C19 177.24(13) . . . . ?
C14 C15 C16 C17 -178.71(14) . . . . ?
C14 C13 C12 C11 -176.06(14) . . . . ?
C6 C1 C2 C3 -1.4(2) . . . . ?
C1 P1 C21 C26 95.68(13) . . . . ?
C1 P1 C21 C22 -83.90(11) . . . . ?
C1 P1 C27 C32 -40.58(13) . . . . ?
C1 P1 C27 C28 135.41(12) . . . . ?
C1 C6 C5 C4 0.0(2) . . . . ?
C1 C2 C3 C4 0.0(2) . . . . ?
C5 C4 C3 C2 1.5(2) . . . . ?
C5 C6 C1 P1 -176.21(11) . . . . ?
C5 C6 C1 C2 1.4(2) . . . . ?
C9 C8 C13 C14 174.32(12) . . . . ?
C9 C8 C13 C12 -4.51(19) . . . . ?
C9 C10 C11 C12 -2.6(2) . . . . ?
C22 C21 C26 C25 0.3(2) . . . . ?
C3 C4 C5 C6 -1.5(2) . . . . ?
C32 C27 C28 C29 0.2(2) . . . . ?
C32 C31 C30 C29 0.9(2) . . . . ?
C16 C15 C20 C7 178.60(12) . . . . ?
C16 C15 C20 C19 -2.32(19) . . . . ?
C16 C15 C14 C13 -178.30(13) . . . . ?
C16 C17 C18 C19 -0.9(2) . . . . ?
C12 C13 C14 C15 179.48(13) . . . . ?
C31 C30 C29 C28 -0.5(3) . . . . ?
C23 C24 C25 C26 -0.6(3) . . . . ?
C28 C27 C32 C31 0.2(2) . . . . ?
C25 C24 C23 C22 0.7(2) . . . . ?
